data_4133199
loop_
_publ_author_name
'Kim, Hyunwoo'
'Heo, Joon'
'Kim, Junho'
'Baik, Mu-Hyun'
'Chang, Sukbok'

_publ_section_title
;
 Copper-Mediated Amination of Aryl C-H Bonds with the Direct Use of
 Aqueous Ammonia via a Disproportionation Pathway.
;
_journal_issue 43
_journal_name_full 'Journal of the American Chemical Society'
_journal_page_first 14350
_journal_page_last 14356
_journal_paper_doi 10.1021/jacs.8b08826
_journal_volume 140
_journal_year 2018
_chemical_formula_sum 'C17 H14 F3 N3 O3'
_chemical_formula_weight 365.31
_space_group_crystal_system monoclinic
_space_group_IT_number 14
_space_group_name_Hall '-P 2yn'
_space_group_name_H-M_alt 'P 1 21/n 1'
_atom_sites_solution_hydrogens mixed
_audit_creation_method SHELXL-2018/3
_cell_angle_alpha 90
_cell_angle_beta 92.79(3)
_cell_angle_gamma 90
_cell_formula_units_Z 16
_cell_length_a 11.390(2)
_cell_length_b 31.815(6)
_cell_length_c 17.352(3)
_cell_measurement_reflns_used 108438
_cell_measurement_temperature 100(2)
_cell_measurement_theta_max 33.941
_cell_measurement_theta_min 0.384
_cell_volume 6280(2)
_computing_cell_refinement HKL3000sm
_computing_data_collection 'PAL BL2D-SMC Program'
_computing_data_reduction HKL3000sm
_computing_structure_refinement SHELXL
_computing_structure_solution SHELXS
_diffrn_ambient_temperature 100(2)
_diffrn_measured_fraction_theta_full 1.000
_diffrn_measured_fraction_theta_max 1.000
_diffrn_measurement_device_type 'Rayonix MX225HS CCD area detector'
_diffrn_measurement_method 'omega scan'
_diffrn_radiation_type synchrotron
_diffrn_radiation_wavelength 0.670
_diffrn_reflns_av_R_equivalents 0.0355
_diffrn_reflns_av_unetI/netI 0.0325
_diffrn_reflns_Laue_measured_fraction_full 1.000
_diffrn_reflns_Laue_measured_fraction_max 1.000
_diffrn_reflns_limit_h_max 14
_diffrn_reflns_limit_h_min -14
_diffrn_reflns_limit_k_max 41
_diffrn_reflns_limit_k_min -41
_diffrn_reflns_limit_l_max 22
_diffrn_reflns_limit_l_min -22
_diffrn_reflns_number 47591
_diffrn_reflns_point_group_measured_fraction_full 1.000
_diffrn_reflns_point_group_measured_fraction_max 1.000
_diffrn_reflns_theta_full 23.703
_diffrn_reflns_theta_max 26.000
_diffrn_reflns_theta_min 1.207
_diffrn_source 'PLSII 2D bending magnet'
_exptl_absorpt_coefficient_mu 0.113
_exptl_absorpt_correction_T_max 1.000
_exptl_absorpt_correction_T_min 0.872
_exptl_absorpt_correction_type empirical
_exptl_absorpt_process_details 'HKL3000sm Scalepack'
_exptl_crystal_colour colorless
_exptl_crystal_density_diffrn 1.545
_exptl_crystal_description rod
_exptl_crystal_F_000 3008
_exptl_crystal_size_max 0.109
_exptl_crystal_size_mid 0.035
_exptl_crystal_size_min 0.032
_refine_diff_density_max 0.320
_refine_diff_density_min -0.489
_refine_diff_density_rms 0.076
_refine_ls_extinction_method none
_refine_ls_goodness_of_fit_ref 1.048
_refine_ls_hydrogen_treatment mixed
_refine_ls_matrix_type full
_refine_ls_number_parameters 949
_refine_ls_number_reflns 14743
_refine_ls_number_restraints 1
_refine_ls_restrained_S_all 1.048
_refine_ls_R_factor_all 0.0477
_refine_ls_R_factor_gt 0.0422
_refine_ls_shift/su_max 0.001
_refine_ls_shift/su_mean 0.000
_refine_ls_structure_factor_coef Fsqd
_refine_ls_weighting_details 'w=1/[\s^2^(Fo^2^)+(0.0649P)^2^+2.4658P] where P=(Fo^2^+2Fc^2^)/3'
_refine_ls_weighting_scheme calc
_refine_ls_wR_factor_gt 0.1120
_refine_ls_wR_factor_ref 0.1159
_reflns_Friedel_coverage 0.000
_reflns_number_gt 12817
_reflns_number_total 14743
_reflns_threshold_expression 'I > 2\s(I)'
_cod_data_source_file ja8b08826_si_002.cif
_cod_data_source_block P028_014
_cod_original_sg_symbol_H-M 'P 21/n'
_cod_database_code 4133199
_shelx_shelxl_version_number 2018/3
_shelx_space_group_comment
;
The symmetry employed for this shelxl refinement is uniquely defined
by the following loop, which should always be used as a source of
symmetry information in preference to the above space-group names.
They are only intended as comments.
;
_shelx_estimated_absorpt_t_min 0.988
_shelx_estimated_absorpt_t_max 0.996

loop_
_space_group_symop_operation_xyz
'x, y, z'
'-x+1/2, y+1/2, -z+1/2'
'-x, -y, -z'
'x-1/2, -y-1/2, z-1/2'

loop_
_atom_site_label
_atom_site_type_symbol
_atom_site_fract_x
_atom_site_fract_y
_atom_site_fract_z
_atom_site_U_iso_or_equiv
_atom_site_adp_type
_atom_site_occupancy
_atom_site_site_symmetry_order
_atom_site_calc_flag
_atom_site_refinement_flags_posn
_atom_site_refinement_flags_adp
C1A C 1.09414(10) 0.29480(4) 0.88461(7) 0.0134(2) Uani 1 1 d . .
C2A C 1.06930(10) 0.30869(4) 0.95925(7) 0.0147(2) Uani 1 1 d . .
H2A H 1.005993 0.296592 0.985187 0.018 Uiso 1 1 calc R U
C3A C 1.13645(11) 0.33968(4) 0.99451(7) 0.0161(2) Uani 1 1 d . .
C4A C 1.23105(11) 0.35776(4) 0.95924(8) 0.0177(2) Uani 1 1 d . .
H4A H 1.277051 0.378877 0.984988 0.021 Uiso 1 1 calc R U
C5A C 1.25709(11) 0.34464(4) 0.88649(7) 0.0171(2) Uani 1 1 d . .
H5A H 1.321956 0.356812 0.862287 0.021 Uiso 1 1 calc R U
C6A C 1.18957(10) 0.31347(4) 0.84703(7) 0.0146(2) Uani 1 1 d . .
N1A N 1.21485(10) 0.30338(4) 0.77316(6) 0.0190(2) Uani 1 1 d . .
H1A1 H 1.272556 0.316241 0.750834 0.023 Uiso 1 1 calc R U
H1A2 H 1.173446 0.284005 0.747888 0.023 Uiso 1 1 calc R U
O1A O 1.11714(8) 0.35274(3) 1.07124(5) 0.01926(19) Uani 1 1 d . .
C7A C 1.01894(12) 0.37449(4) 1.08282(7) 0.0196(3) Uani 1 1 d . .
F1A F 0.99588(8) 0.40407(3) 1.03025(5) 0.0303(2) Uani 1 1 d . .
F2A F 0.92347(8) 0.34985(3) 1.08268(6) 0.0337(2) Uani 1 1 d . .
F3A F 1.03013(8) 0.39254(3) 1.15167(5) 0.0303(2) Uani 1 1 d . .
C8A C 1.02319(10) 0.26126(4) 0.84409(7) 0.0136(2) Uani 1 1 d . .
O2A O 1.02831(8) 0.25531(3) 0.77418(5) 0.01970(19) Uani 1 1 d . .
N2A N 0.95278(9) 0.23753(3) 0.88866(6) 0.0142(2) Uani 1 1 d . .
H2A1 H 0.9431(14) 0.2459(5) 0.9372(10) 0.017 Uiso 1 1 d . U
C9A C 0.86547(10) 0.20963(4) 0.85984(7) 0.0135(2) Uani 1 1 d . .
C10A C 0.87601(12) 0.18771(4) 0.79052(7) 0.0179(2) Uani 1 1 d . .
H10A H 0.945234 0.190581 0.762577 0.021 Uiso 1 1 calc R U
C11A C 0.78551(13) 0.16179(4) 0.76251(8) 0.0203(3) Uani 1 1 d . .
H11A H 0.793199 0.147212 0.715245 0.024 Uiso 1 1 calc R U
C12A C 0.68398(12) 0.15693(4) 0.80274(8) 0.0200(3) Uani 1 1 d . .
H12A H 0.621438 0.139859 0.782385 0.024 Uiso 1 1 calc R U
C13A C 0.67472(11) 0.17717(4) 0.87273(7) 0.0167(2) Uani 1 1 d . .
H13A H 0.606165 0.173223 0.900955 0.020 Uiso 1 1 calc R U
C14A C 0.76450(10) 0.20334(4) 0.90272(7) 0.0132(2) Uani 1 1 d . .
C15A C 0.74880(10) 0.22416(4) 0.97723(7) 0.0128(2) Uani 1 1 d . .
O3A O 0.63869(8) 0.22177(3) 1.00344(5) 0.01609(18) Uani 1 1 d . .
C16A C 0.64487(11) 0.24086(4) 1.07961(7) 0.0184(2) Uani 1 1 d . .
H16A H 0.637654 0.219361 1.120353 0.022 Uiso 1 1 calc R U
H16B H 0.582129 0.262098 1.084425 0.022 Uiso 1 1 calc R U
C17A C 0.76678(12) 0.26143(4) 1.08485(8) 0.0204(3) Uani 1 1 d . .
H17A H 0.760310 0.292410 1.081349 0.024 Uiso 1 1 calc R U
H17B H 0.809758 0.253950 1.133908 0.024 Uiso 1 1 calc R U
N3A N 0.82673(9) 0.24421(3) 1.01810(6) 0.0165(2) Uani 1 1 d . .
C1B C 1.10206(10) 0.19115(4) 0.39118(7) 0.0126(2) Uani 1 1 d . .
C2B C 1.04636(10) 0.17064(4) 0.45104(7) 0.0136(2) Uani 1 1 d . .
H2B H 0.972942 0.180741 0.467046 0.016 Uiso 1 1 calc R U
C3B C 1.09695(11) 0.13613(4) 0.48666(7) 0.0149(2) Uani 1 1 d . .
C4B C 1.20515(11) 0.12078(4) 0.46602(7) 0.0178(2) Uani 1 1 d . .
H4B H 1.238921 0.096782 0.491007 0.021 Uiso 1 1 calc R U
C5B C 1.26265(11) 0.14103(4) 0.40855(7) 0.0176(2) Uani 1 1 d . .
H5B H 1.337900 0.131252 0.395413 0.021 Uiso 1 1 calc R U
C6B C 1.21273(10) 0.17590(4) 0.36873(7) 0.0144(2) Uani 1 1 d . .
N1B N 1.27106(9) 0.19367(4) 0.31036(6) 0.0188(2) Uani 1 1 d . .
H1B1 H 1.339264 0.183422 0.297742 0.023 Uiso 1 1 calc R U
H1B2 H 1.240558 0.215414 0.285236 0.023 Uiso 1 1 calc R U
O1B O 1.03061(8) 0.11394(3) 0.54061(5) 0.01874(19) Uani 1 1 d . .
C7B C 1.05557(14) 0.12271(4) 0.61484(8) 0.0247(3) Uani 1 1 d . .
F1B F 1.16448(9) 0.11153(3) 0.63873(5) 0.0374(2) Uani 1 1 d . .
F2B F 1.04498(12) 0.16341(3) 0.63198(6) 0.0460(3) Uani 1 1 d . .
F3B F 0.98167(10) 0.10148(3) 0.65683(6) 0.0374(2) Uani 1 1 d . .
C8B C 1.04032(10) 0.22543(4) 0.34637(7) 0.0131(2) Uani 1 1 d . .
O2B O 1.06389(8) 0.23369(3) 0.27955(5) 0.01737(18) Uani 1 1 d . .
N2B N 0.95457(9) 0.24536(3) 0.38485(6) 0.0136(2) Uani 1 1 d . .
H2B1 H 0.9451(14) 0.2391(5) 0.4338(10) 0.016 Uiso 1 1 d . U
C9B C 0.87633(10) 0.27655(4) 0.35771(7) 0.0127(2) Uani 1 1 d . .
C10B C 0.88540(11) 0.29639(4) 0.28628(7) 0.0163(2) Uani 1 1 d . .
H10B H 0.947202 0.288958 0.254053 0.020 Uiso 1 1 calc R U
C11B C 0.80461(12) 0.32685(4) 0.26234(7) 0.0186(2) Uani 1 1 d . .
H11B H 0.811920 0.340188 0.213828 0.022 Uiso 1 1 calc R U
C12B C 0.71302(11) 0.33818(4) 0.30824(7) 0.0180(2) Uani 1 1 d . .
H12B H 0.657153 0.358668 0.290786 0.022 Uiso 1 1 calc R U
C13B C 0.70405(11) 0.31934(4) 0.37954(7) 0.0152(2) Uani 1 1 d . .
H13B H 0.641943 0.327228 0.411167 0.018 Uiso 1 1 calc R U
C14B C 0.78496(10) 0.28885(4) 0.40584(7) 0.0123(2) Uani 1 1 d . .
C15B C 0.77425(10) 0.27163(4) 0.48404(7) 0.0130(2) Uani 1 1 d . .
O3B O 0.67699(8) 0.28384(3) 0.52054(5) 0.01759(18) Uani 1 1 d . .
C16B C 0.68788(12) 0.26578(4) 0.59757(7) 0.0195(3) Uani 1 1 d . .
H16C H 0.619899 0.247483 0.607339 0.023 Uiso 1 1 calc R U
H16D H 0.693266 0.288096 0.637355 0.023 Uiso 1 1 calc R U
C17B C 0.80226(12) 0.24010(4) 0.59759(7) 0.0195(3) Uani 1 1 d . .
H17C H 0.859134 0.249953 0.638636 0.023 Uiso 1 1 calc R U
H17D H 0.786444 0.209854 0.605564 0.023 Uiso 1 1 calc R U
N3B N 0.84736(9) 0.24755(3) 0.52054(6) 0.0164(2) Uani 1 1 d . .
C1C C 0.82453(10) 0.10267(4) 0.19103(7) 0.0148(2) Uani 1 1 d . .
C2C C 0.82817(11) 0.06484(4) 0.23260(7) 0.0176(2) Uani 1 1 d . .
H2C H 0.765914 0.045127 0.225642 0.021 Uiso 1 1 calc R U
C3C C 0.92137(12) 0.05619(4) 0.28331(7) 0.0197(3) Uani 1 1 d . .
C4C C 1.01526(11) 0.08376(5) 0.29444(8) 0.0226(3) Uani 1 1 d . .
H4C H 1.079469 0.077081 0.329289 0.027 Uiso 1 1 calc R U
C5C C 1.01323(11) 0.12079(5) 0.25407(8) 0.0214(3) Uani 1 1 d . .
H5C H 1.077578 0.139642 0.260878 0.026 Uiso 1 1 calc R U
C6C C 0.91838(11) 0.13171(4) 0.20269(7) 0.0177(2) Uani 1 1 d . .
N1C N 0.91943(10) 0.17078(4) 0.16931(7) 0.0214(2) Uani 1 1 d . .
H1C1 H 0.978084 0.188132 0.180194 0.026 Uiso 1 1 calc R U
H1C2 H 0.861455 0.178496 0.137005 0.026 Uiso 1 1 calc R U
O1C O 0.92568(9) 0.01665(3) 0.32150(6) 0.0260(2) Uani 1 1 d . .
C7C C 0.87711(14) 0.01548(5) 0.39030(9) 0.0294(3) Uani 1 1 d . .
F1C F 0.89304(11) -0.02230(3) 0.41980(6) 0.0472(3) Uani 1 1 d . .
F2C F 0.92359(12) 0.04314(4) 0.44003(6) 0.0517(3) Uani 1 1 d . .
F3C F 0.76251(10) 0.02315(5) 0.38518(8) 0.0599(4) Uani 1 1 d . .
C8C C 0.72678(10) 0.11227(4) 0.13316(7) 0.0140(2) Uani 1 1 d . .
O2C O 0.72054(8) 0.14641(3) 0.09967(6) 0.0212(2) Uani 1 1 d . .
N2C N 0.64653(9) 0.08096(3) 0.11960(6) 0.0137(2) Uani 1 1 d D .
H2C1 H 0.6535(14) 0.0588(5) 0.1450(9) 0.016 Uiso 1 1 d D U
C9C C 0.54876(10) 0.08116(4) 0.06723(7) 0.0131(2) Uani 1 1 d . .
C10C C 0.52297(11) 0.11441(4) 0.01643(7) 0.0176(2) Uani 1 1 d . .
H10C H 0.572446 0.138453 0.016781 0.021 Uiso 1 1 calc R U
C11C C 0.42498(12) 0.11235(5) -0.03464(8) 0.0215(3) Uani 1 1 d . .
H11C H 0.408446 0.135080 -0.068988 0.026 Uiso 1 1 calc R U
C12C C 0.35115(11) 0.07770(5) -0.03619(8) 0.0228(3) Uani 1 1 d . .
H12C H 0.284548 0.076612 -0.071288 0.027 Uiso 1 1 calc R U
C13C C 0.37561(11) 0.04477(4) 0.01390(8) 0.0200(3) Uani 1 1 d . .
H13C H 0.325377 0.020916 0.012724 0.024 Uiso 1 1 calc R U
C14C C 0.47305(10) 0.04582(4) 0.06646(7) 0.0148(2) Uani 1 1 d . .
C15C C 0.49088(11) 0.01049(4) 0.12034(7) 0.0171(2) Uani 1 1 d . .
O3C O 0.40299(9) -0.01841(3) 0.11850(6) 0.0269(2) Uani 1 1 d . .
C16C C 0.43599(15) -0.04910(5) 0.17757(10) 0.0312(3) Uani 1 1 d . .
H16E H 0.440553 -0.077629 0.155132 0.037 Uiso 1 1 calc R U
H16F H 0.378516 -0.049371 0.218563 0.037 Uiso 1 1 calc R U
C17C C 0.55673(14) -0.03462(4) 0.20962(9) 0.0272(3) Uani 1 1 d . .
H17E H 0.556041 -0.029700 0.265936 0.033 Uiso 1 1 calc R U
H17F H 0.617736 -0.055789 0.199378 0.033 Uiso 1 1 calc R U
N3C N 0.57837(10) 0.00483(4) 0.16820(7) 0.0199(2) Uani 1 1 d . .
C1D C 0.33872(10) 0.08400(4) 0.22310(7) 0.0132(2) Uani 1 1 d . .
C2D C 0.31571(11) 0.04648(4) 0.26260(7) 0.0149(2) Uani 1 1 d . .
H2D H 0.247456 0.030575 0.248390 0.018 Uiso 1 1 calc R U
C3D C 0.39091(11) 0.03260(4) 0.32150(7) 0.0172(2) Uani 1 1 d . .
C4D C 0.49263(11) 0.05437(4) 0.34350(8) 0.0198(3) Uani 1 1 d . .
H4D H 0.544615 0.044040 0.383596 0.024 Uiso 1 1 calc R U
C5D C 0.51657(11) 0.09131(4) 0.30587(8) 0.0190(3) Uani 1 1 d . .
H5D H 0.586225 0.106345 0.320403 0.023 Uiso 1 1 calc R U
C6D C 0.44051(10) 0.10745(4) 0.24630(7) 0.0150(2) Uani 1 1 d . .
N1D N 0.46546(9) 0.14587(3) 0.21520(7) 0.0181(2) Uani 1 1 d . .
H1D1 H 0.527856 0.159961 0.232393 0.022 Uiso 1 1 calc R U
H1D2 H 0.419077 0.156429 0.178043 0.022 Uiso 1 1 calc R U
O1D O 0.36790(9) -0.00682(3) 0.35609(6) 0.0223(2) Uani 1 1 d . .
C7D C 0.30430(13) -0.00593(5) 0.41888(9) 0.0267(3) Uani 1 1 d . .
F1D F 0.35559(12) 0.01555(4) 0.47705(6) 0.0520(3) Uani 1 1 d . .
F2D F 0.19892(9) 0.01140(4) 0.40570(7) 0.0475(3) Uani 1 1 d . .
F3D F 0.28835(10) -0.04502(3) 0.44183(6) 0.0422(3) Uani 1 1 d . .
C8D C 0.25705(10) 0.09922(4) 0.15908(7) 0.0133(2) Uani 1 1 d . .
O2D O 0.26000(8) 0.13574(3) 0.13564(6) 0.0204(2) Uani 1 1 d . .
N2D N 0.17986(9) 0.06991(3) 0.12978(6) 0.01309(19) Uani 1 1 d . .
H2D1 H 0.1838(14) 0.0449(5) 0.1484(9) 0.016 Uiso 1 1 d . U
C9D C 0.08163(10) 0.07596(4) 0.07894(7) 0.0133(2) Uani 1 1 d . .
C10D C 0.06459(11) 0.11243(4) 0.03487(7) 0.0168(2) Uani 1 1 d . .
H10D H 0.122526 0.133933 0.036953 0.020 Uiso 1 1 calc R U
C11D C -0.03706(12) 0.11728(5) -0.01200(8) 0.0214(3) Uani 1 1 d . .
H11D H -0.048625 0.142433 -0.040880 0.026 Uiso 1 1 calc R U
C12D C -0.12201(12) 0.08591(5) -0.01729(8) 0.0229(3) Uani 1 1 d . .
H12D H -0.191165 0.089562 -0.049450 0.027 Uiso 1 1 calc R U
C13D C -0.10478(11) 0.04933(4) 0.02477(8) 0.0198(3) Uani 1 1 d . .
H13D H -0.161956 0.027608 0.020459 0.024 Uiso 1 1 calc R U
C14D C -0.00440(10) 0.04376(4) 0.07366(7) 0.0148(2) Uani 1 1 d . .
C15D C 0.00584(11) 0.00541(4) 0.12070(7) 0.0161(2) Uani 1 1 d . .
O3D O -0.09170(9) -0.01942(3) 0.11962(6) 0.0248(2) Uani 1 1 d . .
C16D C -0.06317(14) -0.05399(5) 0.17188(9) 0.0269(3) Uani 1 1 d . .
H16G H -0.069802 -0.081275 0.144592 0.032 Uiso 1 1 calc R U
H16H H -0.116193 -0.054208 0.215427 0.032 Uiso 1 1 calc R U
C17D C 0.06430(13) -0.04565(4) 0.20063(8) 0.0243(3) Uani 1 1 d . .
H17G H 0.070137 -0.042589 0.257459 0.029 Uiso 1 1 calc R U
H17H H 0.116578 -0.068786 0.185529 0.029 Uiso 1 1 calc R U
N3D N 0.09507(10) -0.00613(3) 0.16257(6) 0.0182(2) Uani 1 1 d . .

loop_
_atom_site_aniso_label
_atom_site_aniso_U_11
_atom_site_aniso_U_22
_atom_site_aniso_U_33
_atom_site_aniso_U_23
_atom_site_aniso_U_13
_atom_site_aniso_U_12
C1A 0.0104(5) 0.0143(5) 0.0154(5) 0.0024(4) -0.0010(4) 0.0018(4)
C2A 0.0121(5) 0.0159(6) 0.0161(6) 0.0024(4) -0.0001(4) 0.0000(4)
C3A 0.0152(5) 0.0182(6) 0.0146(5) 0.0002(4) -0.0026(4) 0.0018(5)
C4A 0.0131(5) 0.0169(6) 0.0224(6) 0.0016(5) -0.0059(5) -0.0016(5)
C5A 0.0111(5) 0.0190(6) 0.0211(6) 0.0064(5) -0.0009(4) -0.0005(4)
C6A 0.0114(5) 0.0157(6) 0.0166(5) 0.0052(4) -0.0008(4) 0.0032(4)
N1A 0.0164(5) 0.0238(6) 0.0173(5) 0.0023(4) 0.0045(4) -0.0030(4)
O1A 0.0192(4) 0.0229(5) 0.0153(4) -0.0029(4) -0.0035(3) 0.0014(4)
C7A 0.0205(6) 0.0209(6) 0.0171(6) -0.0027(5) -0.0009(5) -0.0024(5)
F1A 0.0350(5) 0.0291(5) 0.0265(4) 0.0045(4) -0.0012(4) 0.0106(4)
F2A 0.0235(4) 0.0428(6) 0.0357(5) -0.0116(4) 0.0096(4) -0.0137(4)
F3A 0.0367(5) 0.0337(5) 0.0200(4) -0.0116(4) -0.0029(3) 0.0030(4)
C8A 0.0109(5) 0.0149(6) 0.0150(5) 0.0018(4) 0.0002(4) 0.0026(4)
O2A 0.0214(5) 0.0238(5) 0.0140(4) -0.0012(4) 0.0026(3) -0.0041(4)
N2A 0.0128(5) 0.0172(5) 0.0125(5) -0.0007(4) -0.0006(4) -0.0016(4)
C9A 0.0139(5) 0.0122(5) 0.0141(5) 0.0022(4) -0.0018(4) 0.0004(4)
C10A 0.0213(6) 0.0166(6) 0.0160(6) -0.0010(5) 0.0019(5) 0.0000(5)
C11A 0.0305(7) 0.0148(6) 0.0154(6) -0.0024(5) -0.0010(5) -0.0023(5)
C12A 0.0253(7) 0.0144(6) 0.0198(6) 0.0010(5) -0.0043(5) -0.0070(5)
C13A 0.0177(6) 0.0145(6) 0.0177(6) 0.0040(5) -0.0005(4) -0.0038(5)
C14A 0.0150(5) 0.0115(5) 0.0128(5) 0.0025(4) -0.0019(4) 0.0007(4)
C15A 0.0123(5) 0.0117(5) 0.0144(5) 0.0041(4) 0.0007(4) -0.0001(4)
O3A 0.0131(4) 0.0194(4) 0.0158(4) 0.0001(3) 0.0013(3) -0.0020(3)
C16A 0.0194(6) 0.0194(6) 0.0165(6) -0.0023(5) 0.0036(5) -0.0012(5)
C17A 0.0202(6) 0.0225(7) 0.0187(6) -0.0057(5) 0.0037(5) -0.0038(5)
N3A 0.0165(5) 0.0179(5) 0.0150(5) -0.0018(4) 0.0009(4) -0.0019(4)
C1B 0.0106(5) 0.0134(5) 0.0135(5) -0.0047(4) -0.0018(4) 0.0002(4)
C2B 0.0108(5) 0.0146(5) 0.0150(5) -0.0041(4) -0.0017(4) 0.0014(4)
C3B 0.0150(5) 0.0146(6) 0.0150(5) -0.0020(4) -0.0013(4) -0.0004(4)
C4B 0.0172(6) 0.0159(6) 0.0198(6) -0.0036(5) -0.0051(5) 0.0056(5)
C5B 0.0120(5) 0.0203(6) 0.0204(6) -0.0064(5) -0.0016(4) 0.0049(5)
C6B 0.0110(5) 0.0159(6) 0.0161(5) -0.0066(4) -0.0017(4) -0.0002(4)
N1B 0.0129(5) 0.0213(6) 0.0225(5) -0.0018(4) 0.0043(4) 0.0021(4)
O1B 0.0188(4) 0.0173(4) 0.0199(4) 0.0028(3) -0.0011(3) -0.0009(3)
C7B 0.0375(8) 0.0166(6) 0.0205(6) 0.0010(5) 0.0070(6) -0.0014(6)
F1B 0.0386(5) 0.0483(6) 0.0240(4) -0.0011(4) -0.0123(4) -0.0046(4)
F2B 0.0933(9) 0.0188(5) 0.0279(5) -0.0033(4) 0.0231(5) 0.0010(5)
F3B 0.0497(6) 0.0321(5) 0.0316(5) 0.0128(4) 0.0144(4) -0.0020(4)
C8B 0.0104(5) 0.0141(5) 0.0144(5) -0.0035(4) -0.0014(4) -0.0008(4)
O2B 0.0181(4) 0.0200(5) 0.0142(4) -0.0002(3) 0.0028(3) 0.0022(3)
N2B 0.0133(5) 0.0159(5) 0.0114(5) 0.0006(4) 0.0001(4) 0.0035(4)
C9B 0.0107(5) 0.0130(5) 0.0142(5) -0.0023(4) -0.0021(4) 0.0002(4)
C10B 0.0154(5) 0.0185(6) 0.0149(5) -0.0004(5) 0.0007(4) 0.0011(5)
C11B 0.0213(6) 0.0192(6) 0.0149(6) 0.0025(5) -0.0017(5) 0.0011(5)
C12B 0.0189(6) 0.0151(6) 0.0196(6) 0.0003(5) -0.0039(5) 0.0050(5)
C13B 0.0137(5) 0.0141(6) 0.0176(6) -0.0025(4) -0.0006(4) 0.0017(4)
C14B 0.0118(5) 0.0121(5) 0.0130(5) -0.0019(4) -0.0011(4) -0.0009(4)
C15B 0.0126(5) 0.0122(5) 0.0141(5) -0.0037(4) 0.0010(4) -0.0006(4)
O3B 0.0168(4) 0.0218(5) 0.0145(4) -0.0003(3) 0.0042(3) 0.0055(4)
C16B 0.0222(6) 0.0220(6) 0.0147(6) -0.0002(5) 0.0048(5) 0.0005(5)
C17B 0.0221(6) 0.0230(7) 0.0134(6) 0.0021(5) 0.0020(5) 0.0018(5)
N3B 0.0169(5) 0.0188(5) 0.0135(5) 0.0014(4) 0.0011(4) 0.0020(4)
C1C 0.0104(5) 0.0177(6) 0.0162(5) -0.0065(4) -0.0003(4) 0.0014(4)
C2C 0.0137(5) 0.0197(6) 0.0191(6) -0.0064(5) -0.0021(4) 0.0026(5)
C3C 0.0187(6) 0.0225(6) 0.0177(6) -0.0055(5) -0.0025(5) 0.0082(5)
C4C 0.0118(5) 0.0352(8) 0.0203(6) -0.0137(6) -0.0044(5) 0.0074(5)
C5C 0.0104(5) 0.0310(7) 0.0227(6) -0.0141(5) 0.0004(5) -0.0008(5)
C6C 0.0115(5) 0.0230(6) 0.0189(6) -0.0105(5) 0.0032(4) -0.0001(5)
N1C 0.0134(5) 0.0214(6) 0.0293(6) -0.0069(5) 0.0017(4) -0.0068(4)
O1C 0.0299(5) 0.0246(5) 0.0228(5) -0.0032(4) -0.0060(4) 0.0131(4)
C7C 0.0296(8) 0.0288(8) 0.0291(7) 0.0031(6) -0.0047(6) 0.0109(6)
F1C 0.0706(8) 0.0324(6) 0.0376(6) 0.0104(4) -0.0061(5) 0.0158(5)
F2C 0.0814(9) 0.0481(7) 0.0255(5) -0.0102(5) 0.0015(5) -0.0085(6)
F3C 0.0288(5) 0.0887(10) 0.0629(8) 0.0398(7) 0.0099(5) 0.0185(6)
C8C 0.0108(5) 0.0155(6) 0.0158(5) -0.0041(4) 0.0006(4) -0.0008(4)
O2C 0.0193(4) 0.0148(4) 0.0290(5) 0.0014(4) -0.0044(4) -0.0037(4)
N2C 0.0116(5) 0.0136(5) 0.0157(5) 0.0010(4) -0.0023(4) -0.0023(4)
C9C 0.0096(5) 0.0157(6) 0.0138(5) -0.0031(4) 0.0004(4) -0.0011(4)
C10C 0.0152(6) 0.0187(6) 0.0185(6) -0.0002(5) -0.0016(5) -0.0012(5)
C11C 0.0183(6) 0.0273(7) 0.0186(6) 0.0001(5) -0.0030(5) 0.0054(5)
C12C 0.0114(5) 0.0363(8) 0.0203(6) -0.0078(6) -0.0030(5) 0.0022(5)
C13C 0.0118(5) 0.0265(7) 0.0219(6) -0.0102(5) 0.0023(5) -0.0046(5)
C14C 0.0112(5) 0.0163(6) 0.0173(6) -0.0055(5) 0.0030(4) -0.0024(4)
C15C 0.0169(6) 0.0142(6) 0.0207(6) -0.0058(5) 0.0071(5) -0.0061(5)
O3C 0.0267(5) 0.0202(5) 0.0342(6) -0.0035(4) 0.0077(4) -0.0139(4)
C16C 0.0440(9) 0.0152(7) 0.0361(8) -0.0011(6) 0.0176(7) -0.0086(6)
C17C 0.0400(8) 0.0139(6) 0.0288(7) 0.0031(5) 0.0116(6) 0.0011(6)
N3C 0.0235(6) 0.0141(5) 0.0223(5) 0.0013(4) 0.0046(4) -0.0006(4)
C1D 0.0118(5) 0.0131(5) 0.0148(5) -0.0024(4) 0.0013(4) 0.0003(4)
C2D 0.0127(5) 0.0149(6) 0.0172(6) -0.0017(4) 0.0011(4) 0.0002(4)
C3D 0.0179(6) 0.0157(6) 0.0181(6) 0.0006(5) 0.0021(5) 0.0038(5)
C4D 0.0155(6) 0.0244(7) 0.0190(6) -0.0031(5) -0.0029(5) 0.0067(5)
C5D 0.0114(5) 0.0234(6) 0.0221(6) -0.0070(5) -0.0012(5) 0.0002(5)
C6D 0.0121(5) 0.0159(6) 0.0173(6) -0.0059(4) 0.0034(4) 0.0004(4)
N1D 0.0130(5) 0.0171(5) 0.0242(5) -0.0038(4) 0.0001(4) -0.0051(4)
O1D 0.0255(5) 0.0184(5) 0.0232(5) 0.0055(4) 0.0032(4) 0.0061(4)
C7D 0.0276(7) 0.0240(7) 0.0288(7) 0.0087(6) 0.0040(6) 0.0062(6)
F1D 0.0706(8) 0.0627(8) 0.0230(5) -0.0032(5) 0.0075(5) -0.0148(6)
F2D 0.0297(5) 0.0505(7) 0.0642(7) 0.0295(6) 0.0203(5) 0.0183(5)
F3D 0.0522(6) 0.0290(5) 0.0468(6) 0.0207(4) 0.0160(5) 0.0085(4)
C8D 0.0118(5) 0.0131(5) 0.0152(5) -0.0010(4) 0.0022(4) -0.0010(4)
O2D 0.0210(5) 0.0138(4) 0.0259(5) 0.0036(4) -0.0044(4) -0.0048(4)
N2D 0.0123(5) 0.0121(5) 0.0148(5) 0.0004(4) -0.0005(4) -0.0020(4)
C9D 0.0107(5) 0.0163(6) 0.0130(5) -0.0031(4) 0.0020(4) 0.0003(4)
C10D 0.0156(6) 0.0181(6) 0.0168(6) 0.0005(5) 0.0016(4) 0.0006(5)
C11D 0.0202(6) 0.0254(7) 0.0185(6) 0.0019(5) 0.0003(5) 0.0068(5)
C12D 0.0141(6) 0.0340(8) 0.0201(6) -0.0044(5) -0.0021(5) 0.0047(5)
C13D 0.0130(5) 0.0267(7) 0.0197(6) -0.0078(5) 0.0010(5) -0.0024(5)
C14D 0.0126(5) 0.0171(6) 0.0151(5) -0.0051(4) 0.0033(4) -0.0013(4)
C15D 0.0156(6) 0.0154(6) 0.0178(6) -0.0067(5) 0.0051(4) -0.0064(4)
O3D 0.0201(5) 0.0225(5) 0.0319(5) -0.0023(4) 0.0028(4) -0.0127(4)
C16D 0.0314(8) 0.0194(7) 0.0308(7) -0.0018(6) 0.0088(6) -0.0125(6)
C17D 0.0320(7) 0.0153(6) 0.0258(7) 0.0019(5) 0.0039(6) -0.0076(5)
N3D 0.0214(5) 0.0131(5) 0.0202(5) 0.0003(4) 0.0027(4) -0.0047(4)

loop_
_atom_type_symbol
_atom_type_description
_atom_type_scat_dispersion_real
_atom_type_scat_dispersion_imag
_atom_type_scat_source
C C 0.0026 0.0014 'International Tables Vol C Tables 4.2.6.8 and 6.1.1.4'
H H 0.0000 0.0000 'International Tables Vol C Tables 4.2.6.8 and 6.1.1.4'
N N 0.0052 0.0029 'International Tables Vol C Tables 4.2.6.8 and 6.1.1.4'
O O 0.0094 0.0054 'International Tables Vol C Tables 4.2.6.8 and 6.1.1.4'
F F 0.0154 0.0091 'International Tables Vol C Tables 4.2.6.8 and 6.1.1.4'

loop_
_geom_angle_atom_site_label_1
_geom_angle_atom_site_label_2
_geom_angle_atom_site_label_3
_geom_angle
C2A C1A C6A 118.78(11)
C2A C1A C8A 121.88(11)
C6A C1A C8A 119.34(11)
C3A C2A C1A 120.13(11)
C2A C3A C4A 121.87(12)
C2A C3A O1A 121.25(11)
C4A C3A O1A 116.75(11)
C5A C4A C3A 119.01(12)
C4A C5A C6A 121.44(11)
N1A C6A C5A 119.06(11)
N1A C6A C1A 122.15(12)
C5A C6A C1A 118.74(11)
C7A O1A C3A 117.39(10)
F3A C7A F1A 108.61(11)
F3A C7A O1A 108.34(11)
F1A C7A O1A 113.70(11)
F3A C7A F2A 107.29(11)
F1A C7A F2A 106.25(11)
O1A C7A F2A 112.40(12)
O2A C8A N2A 121.94(12)
O2A C8A C1A 121.52(11)
N2A C8A C1A 116.54(11)
C8A N2A C9A 124.83(11)
C10A C9A N2A 122.06(11)
C10A C9A C14A 119.17(11)
N2A C9A C14A 118.77(11)
C11A C10A C9A 120.19(12)
C12A C11A C10A 120.82(12)
C13A C12A C11A 119.39(12)
C12A C13A C14A 121.19(12)
C13A C14A C9A 119.14(11)
C13A C14A C15A 118.47(11)
C9A C14A C15A 122.37(11)
N3A C15A O3A 118.02(11)
N3A C15A C14A 126.93(11)
O3A C15A C14A 115.04(10)
C15A O3A C16A 106.08(10)
O3A C16A C17A 103.64(10)
N3A C17A C16A 104.28(10)
C15A N3A C17A 106.54(10)
C2B C1B C6B 118.84(11)
C2B C1B C8B 120.38(10)
C6B C1B C8B 120.46(11)
C3B C2B C1B 120.66(11)
C2B C3B C4B 121.56(12)
C2B C3B O1B 118.00(11)
C4B C3B O1B 120.18(11)
C5B C4B C3B 118.74(12)
C4B C5B C6B 121.80(11)
N1B C6B C5B 119.42(11)
N1B C6B C1B 122.22(12)
C5B C6B C1B 118.36(11)
C7B O1B C3B 115.92(10)
F3B C7B O1B 108.24(13)
F3B C7B F2B 107.76(12)
O1B C7B F2B 113.60(12)
F3B C7B F1B 107.38(12)
O1B C7B F1B 113.23(12)
F2B C7B F1B 106.34(13)
O2B C8B N2B 123.73(11)
O2B C8B C1B 121.79(11)
N2B C8B C1B 114.45(10)
C8B N2B C9B 128.56(11)
C10B C9B N2B 122.99(11)
C10B C9B C14B 118.97(11)
N2B C9B C14B 118.03(11)
C11B C10B C9B 120.28(12)
C10B C11B C12B 121.02(12)
C13B C12B C11B 119.35(12)
C12B C13B C14B 121.07(11)
C13B C14B C9B 119.26(11)
C13B C14B C15B 118.37(11)
C9B C14B C15B 122.33(11)
N3B C15B O3B 117.84(11)
N3B C15B C14B 126.75(11)
O3B C15B C14B 115.39(10)
C15B O3B C16B 106.28(10)
O3B C16B C17B 104.14(10)
N3B C17B C16B 104.30(10)
C15B N3B C17B 107.37(10)
C2C C1C C6C 118.80(12)
C2C C1C C8C 121.56(11)
C6C C1C C8C 119.60(12)
C3C C2C C1C 120.26(12)
C2C C3C C4C 121.90(13)
C2C C3C O1C 118.95(12)
C4C C3C O1C 119.00(12)
C5C C4C C3C 118.55(12)
C4C C5C C6C 121.89(12)
N1C C6C C5C 117.91(12)
N1C C6C C1C 123.47(12)
C5C C6C C1C 118.56(13)
C7C O1C C3C 115.68(11)
F1C C7C F2C 108.08(13)
F1C C7C F3C 108.10(15)
F2C C7C F3C 106.39(15)
F1C C7C O1C 108.47(13)
F2C C7C O1C 113.11(14)
F3C C7C O1C 112.50(13)
O2C C8C N2C 122.63(11)
O2C C8C C1C 121.41(11)
N2C C8C C1C 115.96(11)
C8C N2C C9C 127.77(11)
C10C C9C N2C 123.19(11)
C10C C9C C14C 119.03(11)
N2C C9C C14C 117.79(11)
C11C C10C C9C 120.18(12)
C12C C11C C10C 121.09(13)
C13C C12C C11C 119.19(12)
C12C C13C C14C 121.35(12)
C13C C14C C9C 119.16(12)
C13C C14C C15C 118.43(11)
C9C C14C C15C 122.40(11)
N3C C15C O3C 118.04(12)
N3C C15C C14C 126.88(11)
O3C C15C C14C 115.08(12)
C15C O3C C16C 105.87(12)
O3C C16C C17C 104.57(11)
N3C C17C C16C 104.37(12)
C15C N3C C17C 107.06(12)
C2D C1D C6D 118.44(11)
C2D C1D C8D 120.86(11)
C6D C1D C8D 120.69(11)
C3D C2D C1D 120.71(12)
C2D C3D C4D 121.76(12)
C2D C3D O1D 118.48(12)
C4D C3D O1D 119.56(12)
C5D C4D C3D 118.50(12)
C4D C5D C6D 121.89(12)
N1D C6D C5D 118.72(11)
N1D C6D C1D 122.58(12)
C5D C6D C1D 118.65(12)
C7D O1D C3D 116.36(11)
F3D C7D F1D 108.47(13)
F3D C7D F2D 107.81(13)
F1D C7D F2D 106.05(14)
F3D C7D O1D 108.27(12)
F1D C7D O1D 113.18(13)
F2D C7D O1D 112.86(13)
O2D C8D N2D 123.34(11)
O2D C8D C1D 121.67(11)
N2D C8D C1D 114.99(11)
C8D N2D C9D 128.35(11)
C10D C9D N2D 122.86(11)
C10D C9D C14D 119.17(11)
N2D C9D C14D 117.95(11)
C11D C10D C9D 120.09(12)
C12D C11D C10D 121.06(13)
C13D C12D C11D 119.28(12)
C12D C13D C14D 121.11(12)
C13D C14D C9D 119.26(12)
C13D C14D C15D 118.79(11)
C9D C14D C15D 121.89(11)
N3D C15D O3D 117.91(12)
N3D C15D C14D 126.54(11)
O3D C15D C14D 115.54(11)
C15D O3D C16D 105.84(11)
O3D C16D C17D 104.56(10)
N3D C17D C16D 104.14(12)
C15D N3D C17D 107.54(11)

loop_
_geom_bond_atom_site_label_1
_geom_bond_atom_site_label_2
_geom_bond_distance
C1A C2A 1.4102(17)
C1A C6A 1.4243(17)
C1A C8A 1.4934(17)
C2A C3A 1.3732(18)
C3A C4A 1.3895(18)
C3A O1A 1.4220(15)
C4A C5A 1.3757(19)
C5A C6A 1.4114(18)
C6A N1A 1.3657(16)
O1A C7A 1.3387(17)
C7A F3A 1.3261(15)
C7A F1A 1.3278(16)
C7A F2A 1.3404(16)
C8A O2A 1.2321(15)
C8A N2A 1.3681(16)
N2A C9A 1.4066(16)
C9A C10A 1.4006(17)
C9A C14A 1.4141(17)
C10A C11A 1.3892(19)
C11A C12A 1.388(2)
C12A C13A 1.3832(19)
C13A C14A 1.3993(17)
C14A C15A 1.4715(17)
C15A N3A 1.2791(16)
C15A O3A 1.3568(14)
O3A C16A 1.4530(15)
C16A C17A 1.5338(18)
C17A N3A 1.4783(16)
C1B C2B 1.4041(17)
C1B C6B 1.4228(16)
C1B C8B 1.4951(17)
C2B C3B 1.3728(17)
C3B C4B 1.3888(17)
C3B O1B 1.4195(15)
C4B C5B 1.3791(19)
C5B C6B 1.4117(18)
C6B N1B 1.3610(17)
O1B C7B 1.3349(17)
C7B F3B 1.3248(17)
C7B F2B 1.3354(17)
C7B F1B 1.3367(19)
C8B O2B 1.2312(15)
C8B N2B 1.3657(15)
N2B C9B 1.3999(15)
C9B C10B 1.3993(17)
C9B C14B 1.4207(16)
C10B C11B 1.3860(18)
C11B C12B 1.3905(19)
C12B C13B 1.3831(18)
C13B C14B 1.3992(17)
C14B C15B 1.4738(16)
C15B N3B 1.2768(17)
C15B O3B 1.3592(14)
O3B C16B 1.4547(15)
C16B C17B 1.5377(18)
C17B N3B 1.4748(16)
C1C C2C 1.4028(19)
C1C C6C 1.4197(17)
C1C C8C 1.4940(17)
C2C C3C 1.3732(18)
C3C C4C 1.389(2)
C3C O1C 1.4216(17)
C4C C5C 1.370(2)
C5C C6C 1.4102(19)
C6C N1C 1.3718(19)
O1C C7C 1.341(2)
C7C F1C 1.3157(18)
C7C F2C 1.325(2)
C7C F3C 1.3265(19)
C8C O2C 1.2321(16)
C8C N2C 1.3647(15)
N2C C9C 1.4026(16)
C9C C10C 1.3987(18)
C9C C14C 1.4167(16)
C10C C11C 1.3925(18)
C11C C12C 1.386(2)
C12C C13C 1.381(2)
C13C C14C 1.4022(18)
C14C C15C 1.4697(18)
C15C N3C 1.2784(19)
C15C O3C 1.3586(15)
O3C C16C 1.452(2)
C16C C17C 1.529(2)
C17C N3C 1.4732(17)
C1D C2D 1.4076(17)
C1D C6D 1.4203(17)
C1D C8D 1.4943(17)
C2D C3D 1.3738(18)
C3D C4D 1.3872(19)
C3D O1D 1.4203(16)
C4D C5D 1.378(2)
C5D C6D 1.4125(18)
C6D N1D 1.3716(17)
O1D C7D 1.3378(18)
C7D F3D 1.3211(17)
C7D F1D 1.330(2)
C7D F2D 1.3306(18)
C8D O2D 1.2319(15)
C8D N2D 1.3630(15)
N2D C9D 1.4039(16)
C9D C10D 1.3980(17)
C9D C14D 1.4174(17)
C10D C11D 1.3907(19)
C11D C12D 1.390(2)
C12D C13D 1.383(2)
C13D C14D 1.4014(18)
C14D C15D 1.4696(18)
C15D N3D 1.2742(18)
C15D O3D 1.3626(15)
O3D C16D 1.4522(19)
C16D C17D 1.535(2)
C17D N3D 1.4705(16)

loop_
_geom_hbond_atom_site_label_D
_geom_hbond_atom_site_label_H
_geom_hbond_atom_site_label_A
_geom_hbond_distance_DH
_geom_hbond_distance_HA
_geom_hbond_distance_DA
_geom_hbond_angle_DHA
_geom_hbond_site_symmetry_A
_geom_hbond_publ_flag
N1A H1A1 N1C 0.88 2.28 3.1245(17) 160.6 4_666 yes
N1A H1A2 O2A 0.88 1.96 2.6185(15) 130.3 . yes
N2A H2A1 N3A 0.896(17) 1.977(17) 2.7323(17) 141.0(14) . yes
N1B H1B1 N1D 0.88 2.40 3.2092(17) 153.6 1_655 yes
N1B H1B2 O2B 0.88 2.09 2.7115(15) 126.7 . yes
N2B H2B1 N3B 0.884(17) 1.934(17) 2.7055(16) 144.9(15) . yes
N1C H1C1 O2B 0.88 2.42 3.1727(16) 143.5 . yes
N1C H1C2 O2C 0.88 1.98 2.6318(16) 129.4 . yes
N2C H2C1 N3C 0.834(13) 1.968(15) 2.6915(16) 144.6(15) . yes
N1D H1D1 N1A 0.88 2.50 3.3778(17) 175.1 4_565 yes
N1D H1D2 O2D 0.88 2.03 2.6779(16) 129.4 . yes
N2D H2D1 N3D 0.860(17) 1.933(17) 2.6763(16) 143.8(15) . yes

loop_
_geom_torsion_atom_site_label_1
_geom_torsion_atom_site_label_2
_geom_torsion_atom_site_label_3
_geom_torsion_atom_site_label_4
_geom_torsion
C6A C1A C2A C3A 0.01(18)
C8A C1A C2A C3A -179.85(11)
C1A C2A C3A C4A -1.09(19)
C1A C2A C3A O1A -176.71(11)
C2A C3A C4A C5A 0.93(19)
O1A C3A C4A C5A 176.73(11)
C3A C4A C5A C6A 0.33(19)
C4A C5A C6A N1A 176.13(12)
C4A C5A C6A C1A -1.37(18)
C2A C1A C6A N1A -176.24(11)
C8A C1A C6A N1A 3.62(18)
C2A C1A C6A C5A 1.18(17)
C8A C1A C6A C5A -178.96(11)
C2A C3A O1A C7A -70.63(16)
C4A C3A O1A C7A 113.53(13)
C3A O1A C7A F3A -164.67(11)
C3A O1A C7A F1A -43.82(16)
C3A O1A C7A F2A 76.95(14)
C2A C1A C8A O2A 164.54(12)
C6A C1A C8A O2A -15.32(17)
C2A C1A C8A N2A -15.65(17)
C6A C1A C8A N2A 164.49(11)
O2A C8A N2A C9A -11.54(19)
C1A C8A N2A C9A 168.65(11)
C8A N2A C9A C10A 31.84(18)
C8A N2A C9A C14A -148.69(12)
N2A C9A C10A C11A -177.31(12)
C14A C9A C10A C11A 3.22(19)
C9A C10A C11A C12A -0.5(2)
C10A C11A C12A C13A -2.0(2)
C11A C12A C13A C14A 1.7(2)
C12A C13A C14A C9A 1.03(18)
C12A C13A C14A C15A 179.59(11)
C10A C9A C14A C13A -3.48(17)
N2A C9A C14A C13A 177.03(11)
C10A C9A C14A C15A 178.01(11)
N2A C9A C14A C15A -1.47(17)
C13A C14A C15A N3A 169.64(12)
C9A C14A C15A N3A -11.85(19)
C13A C14A C15A O3A -11.25(16)
C9A C14A C15A O3A 167.27(11)
N3A C15A O3A C16A -5.55(14)
C14A C15A O3A C16A 175.26(10)
C15A O3A C16A C17A 10.47(13)
O3A C16A C17A N3A -11.73(13)
O3A C15A N3A C17A -2.51(15)
C14A C15A N3A C17A 176.59(12)
C16A C17A N3A C15A 8.95(14)
C6B C1B C2B C3B -0.85(17)
C8B C1B C2B C3B 172.72(11)
C1B C2B C3B C4B 1.18(18)
C1B C2B C3B O1B -173.03(11)
C2B C3B C4B C5B 0.31(19)
O1B C3B C4B C5B 174.39(11)
C3B C4B C5B C6B -2.13(19)
C4B C5B C6B N1B -177.34(12)
C4B C5B C6B C1B 2.42(18)
C2B C1B C6B N1B 178.85(11)
C8B C1B C6B N1B 5.29(17)
C2B C1B C6B C5B -0.89(17)
C8B C1B C6B C5B -174.45(11)
C2B C3B O1B C7B -99.21(14)
C4B C3B O1B C7B 86.50(15)
C3B O1B C7B F3B 176.23(11)
C3B O1B C7B F2B 56.61(17)
C3B O1B C7B F1B -64.84(15)
C2B C1B C8B O2B -153.56(12)
C6B C1B C8B O2B 19.90(17)
C2B C1B C8B N2B 24.44(16)
C6B C1B C8B N2B -162.10(11)
O2B C8B N2B C9B 2.5(2)
C1B C8B N2B C9B -175.48(11)
C8B N2B C9B C10B -8.64(19)
C8B N2B C9B C14B 172.36(11)
N2B C9B C10B C11B 179.50(11)
C14B C9B C10B C11B -1.51(18)
C9B C10B C11B C12B -0.3(2)
C10B C11B C12B C13B 1.3(2)
C11B C12B C13B C14B -0.56(19)
C12B C13B C14B C9B -1.23(18)
C12B C13B C14B C15B 176.77(11)
C10B C9B C14B C13B 2.26(17)
N2B C9B C14B C13B -178.71(11)
C10B C9B C14B C15B -175.67(11)
N2B C9B C14B C15B 3.37(17)
C13B C14B C15B N3B -171.28(12)
C9B C14B C15B N3B 6.66(19)
C13B C14B C15B O3B 7.20(16)
C9B C14B C15B O3B -174.86(11)
N3B C15B O3B C16B 2.33(15)
C14B C15B O3B C16B -176.29(10)
C15B O3B C16B C17B -2.50(13)
O3B C16B C17B N3B 2.01(13)
O3B C15B N3B C17B -0.95(15)
C14B C15B N3B C17B 177.50(11)
C16B C17B N3B C15B -0.77(14)
C6C C1C C2C C3C -0.27(18)
C8C C1C C2C C3C 177.55(11)
C1C C2C C3C C4C -1.05(19)
C1C C2C C3C O1C -176.67(11)
C2C C3C C4C C5C 0.81(19)
O1C C3C C4C C5C 176.42(11)
C3C C4C C5C C6C 0.78(19)
C4C C5C C6C N1C 175.01(12)
C4C C5C C6C C1C -2.06(18)
C2C C1C C6C N1C -175.13(11)
C8C C1C C6C N1C 7.01(18)
C2C C1C C6C C5C 1.77(17)
C8C C1C C6C C5C -176.09(11)
C2C C3C O1C C7C -91.94(15)
C4C C3C O1C C7C 92.32(15)
C3C O1C C7C F1C -176.96(12)
C3C O1C C7C F2C -57.07(17)
C3C O1C C7C F3C 63.52(18)
C2C C1C C8C O2C 176.16(12)
C6C C1C C8C O2C -6.04(18)
C2C C1C C8C N2C -4.37(17)
C6C C1C C8C N2C 173.43(11)
O2C C8C N2C C9C 1.2(2)
C1C C8C N2C C9C -178.21(11)
C8C N2C C9C C10C 3.72(19)
C8C N2C C9C C14C -176.14(11)
N2C C9C C10C C11C 179.35(12)
C14C C9C C10C C11C -0.78(18)
C9C C10C C11C C12C 0.2(2)
C10C C11C C12C C13C 0.0(2)
C11C C12C C13C C14C 0.4(2)
C12C C13C C14C C9C -0.96(18)
C12C C13C C14C C15C 177.40(11)
C10C C9C C14C C13C 1.16(17)
N2C C9C C14C C13C -178.98(11)
C10C C9C C14C C15C -177.14(11)
N2C C9C C14C C15C 2.73(17)
C13C C14C C15C N3C 174.91(12)
C9C C14C C15C N3C -6.8(2)
C13C C14C C15C O3C -6.00(16)
C9C C14C C15C O3C 172.30(11)
N3C C15C O3C C16C 1.45(16)
C14C C15C O3C C16C -177.72(11)
C15C O3C C16C C17C -2.78(14)
O3C C16C C17C N3C 3.12(14)
O3C C15C N3C C17C 0.68(16)
C14C C15C N3C C17C 179.74(12)
C16C C17C N3C C15C -2.38(14)
C6D C1D C2D C3D -0.89(17)
C8D C1D C2D C3D -179.92(11)
C1D C2D C3D C4D -1.06(19)
C1D C2D C3D O1D -175.90(10)
C2D C3D C4D C5D 1.37(19)
O1D C3D C4D C5D 176.16(11)
C3D C4D C5D C6D 0.29(19)
C4D C5D C6D N1D 175.36(12)
C4D C5D C6D C1D -2.20(18)
C2D C1D C6D N1D -175.01(11)
C8D C1D C6D N1D 4.02(17)
C2D C1D C6D C5D 2.45(17)
C8D C1D C6D C5D -178.52(11)
C2D C3D O1D C7D -93.25(15)
C4D C3D O1D C7D 91.79(15)
C3D O1D C7D F3D 178.07(11)
C3D O1D C7D F1D -61.65(16)
C3D O1D C7D F2D 58.81(17)
C2D C1D C8D O2D 163.37(12)
C6D C1D C8D O2D -15.63(18)
C2D C1D C8D N2D -16.14(16)
C6D C1D C8D N2D 164.85(11)
O2D C8D N2D C9D -10.57(19)
C1D C8D N2D C9D 168.94(11)
C8D N2D C9D C10D 16.75(19)
C8D N2D C9D C14D -162.08(11)
N2D C9D C10D C11D -177.27(11)
C14D C9D C10D C11D 1.55(18)
C9D C10D C11D C12D -1.4(2)
C10D C11D C12D C13D -0.1(2)
C11D C12D C13D C14D 1.27(19)
C12D C13D C14D C9D -1.05(18)
C12D C13D C14D C15D 176.18(11)
C10D C9D C14D C13D -0.37(17)
N2D C9D C14D C13D 178.50(11)
C10D C9D C14D C15D -177.51(11)
N2D C9D C14D C15D 1.37(17)
C13D C14D C15D N3D 173.40(12)
C9D C14D C15D N3D -9.46(19)
C13D C14D C15D O3D -7.87(16)
C9D C14D C15D O3D 169.28(11)
N3D C15D O3D C16D 1.14(15)
C14D C15D O3D C16D -177.70(11)
C15D O3D C16D C17D -1.36(14)
O3D C16D C17D N3D 1.19(14)
O3D C15D N3D C17D -0.33(16)
C14D C15D N3D C17D 178.38(12)
C16D C17D N3D C15D -0.59(14)
